data_4348390
loop_
_publ_author_name
'Wang, Xiuli'
'Le, Mao'
'Lin, Hong-Yan'
'Luan, Jian'
'Liu, Guo-Cheng'
'Sui, Fang-Fang'
'Chang, Zhi-Han'

_publ_section_title
;
 Assembly, structures, photophysical properties and photocatalytic
 activities of a series of coordination polymers constructed from
 semi-rigid bis-pyridyl-bis-amide and benzenetricarboxylic acid
;
_journal_issue 4
_journal_name_full 'Inorganic Chemistry Frontiers'
_journal_page_first 373
_journal_paper_doi 10.1039/C4QI00218K
_journal_volume 2
_journal_year 2015
_chemical_formula_sum 'C31 H24 N4 O10 Zn'
_chemical_formula_weight 677.91
_space_group_IT_number 15
_space_group_name_Hall '-C 2yc'
_space_group_name_H-M_alt 'C 1 2/c 1'
_symmetry_cell_setting monoclinic
_symmetry_space_group_name_H-M 'C 1 2/c 1'
_atom_sites_solution_hydrogens geom
_atom_sites_solution_primary direct
_atom_sites_solution_secondary difmap
_audit_creation_method SHELXL-97
_audit_update_record
;
2014-05-25 deposited with the CCDC.
2015-02-02 downloaded from the CCDC.
;
_cell_angle_alpha 90.00
_cell_angle_beta 109.2150(10)
_cell_angle_gamma 90.00
_cell_formula_units_Z 8
_cell_length_a 27.781(2)
_cell_length_b 10.0395(8)
_cell_length_c 22.2588(17)
_cell_measurement_temperature 296(2)
_cell_measurement_theta_max 25.00
_cell_measurement_theta_min 1.55
_cell_volume 5862.3(8)
_computing_cell_refinement 'SMART (Bruker, 2001)'
_computing_data_collection 'SMART (Bruker, 2001)'
_computing_data_reduction 'SAINT+ (Bruker, 1999)'
_computing_molecular_graphics 'PLATON (Spek, 2003)'
_computing_publication_material 'SHELXTL (1998)'
_computing_structure_refinement 'SHELXL-97 (Sheldrick, 2008)'
_computing_structure_solution 'SHELXS-97 (Sheldrick, 2008)'
_diffrn_ambient_temperature 296(2)
_diffrn_measured_fraction_theta_full 1.000
_diffrn_measured_fraction_theta_max 1.000
_diffrn_measurement_device_type 'CCD area detector'
_diffrn_measurement_method 'phi and omega scans'
_diffrn_radiation_monochromator graphite
_diffrn_radiation_source 'fine-focus sealed tube'
_diffrn_radiation_type MoK\a
_diffrn_radiation_wavelength 0.71073
_diffrn_reflns_av_R_equivalents 0.0220
_diffrn_reflns_av_sigmaI/netI 0.0250
_diffrn_reflns_limit_h_max 32
_diffrn_reflns_limit_h_min -32
_diffrn_reflns_limit_k_max 11
_diffrn_reflns_limit_k_min -11
_diffrn_reflns_limit_l_max 11
_diffrn_reflns_limit_l_min -26
_diffrn_reflns_number 14524
_diffrn_reflns_theta_full 25.00
_diffrn_reflns_theta_max 25.00
_diffrn_reflns_theta_min 1.55
_exptl_absorpt_coefficient_mu 0.905
_exptl_absorpt_correction_T_max 0.834
_exptl_absorpt_correction_T_min 0.812
_exptl_absorpt_correction_type multi-scan
_exptl_absorpt_process_details SADABS
_exptl_crystal_colour COLOURLESS
_exptl_crystal_density_diffrn 1.536
_exptl_crystal_density_method 'not measured'
_exptl_crystal_description BLOCK
_exptl_crystal_F_000 2784
_exptl_crystal_size_max 0.23
_exptl_crystal_size_mid 0.21
_exptl_crystal_size_min 0.20
_refine_diff_density_max 0.573
_refine_diff_density_min -0.491
_refine_diff_density_rms 0.053
_refine_ls_extinction_method none
_refine_ls_goodness_of_fit_ref 1.067
_refine_ls_hydrogen_treatment constr
_refine_ls_matrix_type full
_refine_ls_number_parameters 415
_refine_ls_number_reflns 5161
_refine_ls_number_restraints 0
_refine_ls_restrained_S_all 1.067
_refine_ls_R_factor_all 0.0410
_refine_ls_R_factor_gt 0.0329
_refine_ls_shift/su_max 0.000
_refine_ls_shift/su_mean 0.000
_refine_ls_structure_factor_coef Fsqd
_refine_ls_weighting_details 'calc w=1/[\s^2^(Fo^2^)+(0.0529P)^2^+5.8748P] where P=(Fo^2^+2Fc^2^)/3'
_refine_ls_weighting_scheme calc
_refine_ls_wR_factor_gt 0.0912
_refine_ls_wR_factor_ref 0.0959
_reflns_number_gt 4363
_reflns_number_total 5161
_reflns_threshold_expression >2sigma(I)
_cod_data_source_file c4qi00218k2.cif
_cod_data_source_block lm-4
_cod_depositor_comments
;
The following automatic conversions were performed:

data item '_symmetry_cell_setting' value 'Monoclinic' was changed to
'monoclinic' in accordance with the
/home/saulius/struct/COD-crude-data/automatic-downloads/DataCite-retrospective/RSC/depositions/lib/dictionaries/cif_core.dic
dictionary named 'cif_core.dic' version 2.4.2 last updated on
2011-04-26.

Automatic conversion script
Id: cif_fix_values 6909 2019-04-08 15:41:33Z antanas 
;
_cod_original_cell_volume 5862.4(8)
_cod_original_sg_symbol_H-M 'C 2/c'
_cod_database_code 4348390

loop_
_symmetry_equiv_pos_as_xyz
'x, y, z'
'-x, y, -z+1/2'
'x+1/2, y+1/2, z'
'-x+1/2, y+1/2, -z+1/2'
'-x, -y, -z'
'x, -y, z-1/2'
'-x+1/2, -y+1/2, -z'
'x+1/2, -y+1/2, z-1/2'

loop_
_atom_site_label
_atom_site_type_symbol
_atom_site_fract_x
_atom_site_fract_y
_atom_site_fract_z
_atom_site_U_iso_or_equiv
_atom_site_adp_type
_atom_site_occupancy
_atom_site_symmetry_multiplicity
_atom_site_calc_flag
_atom_site_refinement_flags
Zn1 Zn 0.101420(9) -0.00636(2) -0.113162(11) 0.02316(10) Uani 1 1 d .
O1 O 0.10458(8) 0.24623(18) -0.09013(9) 0.0484(5) Uani 1 1 d .
N1 N 0.17907(7) 0.00745(18) -0.07535(9) 0.0280(4) Uani 1 1 d .
C1 C 0.20581(10) 0.0831(3) -0.10217(13) 0.0459(7) Uani 1 1 d .
H1A H 0.1891 0.1236 -0.1410 0.055 Uiso 1 1 calc R
O1W O -0.04894(7) 0.4109(2) -0.50076(8) 0.0521(5) Uani 1 1 d .
H1WA H -0.0598 0.4090 -0.4692 0.063 Uiso 1 1 d R
H1WB H -0.0552 0.4878 -0.5174 0.063 Uiso 1 1 d R
O2 O 0.08092(7) 0.13316(16) -0.17952(8) 0.0402(4) Uani 1 1 d .
N2 N 0.07799(7) -0.02955(19) -0.03686(9) 0.0272(4) Uani 1 1 d .
C2 C 0.25700(11) 0.1027(4) -0.07423(15) 0.0735(12) Uani 1 1 d .
H2A H 0.2751 0.1528 -0.0947 0.088 Uiso 1 1 calc R
O2W O 0.05031(15) -0.0278(3) -0.29376(13) 0.1038(12) Uani 1 1 d .
H2WA H 0.0658 0.0206 -0.2619 0.125 Uiso 1 1 d R
H2WB H 0.0198 -0.0378 -0.2941 0.125 Uiso 1 1 d R
O3 O 0.01034(7) 0.38702(16) -0.38240(8) 0.0385(4) Uani 1 1 d .
C3 C 0.28149(11) 0.0477(4) -0.01546(15) 0.0667(10) Uani 1 1 d .
H3A H 0.3161 0.0625 0.0048 0.080 Uiso 1 1 calc R
O4 O 0.02641(7) 0.60418(17) -0.38409(8) 0.0423(4) Uani 1 1 d .
C4 C 0.25435(10) -0.0288(3) 0.01277(12) 0.0368(6) Uani 1 1 d .
O5 O 0.07392(6) 0.84048(15) -0.17003(7) 0.0327(4) Uani 1 1 d .
N5 N 0.27722(8) -0.0835(2) 0.07416(9) 0.0390(5) Uani 1 1 d .
H5B H 0.3050 -0.1282 0.0818 0.047 Uiso 1 1 calc R
C5 C 0.20308(9) -0.0491(2) -0.01946(10) 0.0292(5) Uani 1 1 d .
H5A H 0.1847 -0.1044 -0.0014 0.035 Uiso 1 1 calc R
O6 O 0.12930(6) 0.72791(16) -0.09221(7) 0.0350(4) Uani 1 1 d .
N6 N 0.39505(7) -0.3807(2) 0.37760(9) 0.0321(5) Uani 1 1 d .
H6A H 0.4024 -0.4021 0.3442 0.039 Uiso 1 1 calc R
C6 C 0.25698(10) -0.0682(3) 0.12115(12) 0.0454(7) Uani 1 1 d .
C7 C 0.28952(9) -0.1174(3) 0.18564(11) 0.0380(6) Uani 1 1 d .
C8 C 0.30617(9) -0.0247(3) 0.23685(12) 0.0350(6) Uani 1 1 d .
C9 C 0.29763(11) 0.1139(3) 0.22745(14) 0.0492(7) Uani 1 1 d .
H9A H 0.2799 0.1454 0.1869 0.059 Uiso 1 1 calc R
C10 C 0.31444(12) 0.2011(3) 0.27566(16) 0.0559(8) Uani 1 1 d .
H10A H 0.3083 0.2916 0.2682 0.067 Uiso 1 1 calc R
C11 C 0.34139(12) 0.1557(3) 0.33742(14) 0.0505(7) Uani 1 1 d .
H11A H 0.3531 0.2164 0.3706 0.061 Uiso 1 1 calc R
C12 C 0.35036(10) 0.0235(3) 0.34875(13) 0.0396(6) Uani 1 1 d .
H12A H 0.3680 -0.0050 0.3899 0.048 Uiso 1 1 calc R
O13 O 0.21536(9) -0.0190(3) 0.11288(10) 0.0793(9) Uani 1 1 d .
C13 C 0.33336(9) -0.0719(3) 0.29927(11) 0.0307(5) Uani 1 1 d .
O14 O 0.35909(7) -0.22038(18) 0.42020(8) 0.0400(4) Uani 1 1 d .
C14 C 0.34260(9) -0.2127(2) 0.30820(11) 0.0307(5) Uani 1 1 d .
C15 C 0.32651(10) -0.2966(3) 0.25702(12) 0.0391(6) Uani 1 1 d .
H15A H 0.3332 -0.3873 0.2630 0.047 Uiso 1 1 calc R
C16 C 0.30015(10) -0.2492(3) 0.19574(12) 0.0418(6) Uani 1 1 d .
H16A H 0.2899 -0.3085 0.1618 0.050 Uiso 1 1 calc R
C17 C 0.36635(9) -0.2700(2) 0.37358(11) 0.0297(5) Uani 1 1 d .
C18 C 0.41403(9) -0.4643(2) 0.43088(11) 0.0281(5) Uani 1 1 d .
C19 C 0.44416(11) -0.5717(3) 0.42683(12) 0.0418(6) Uani 1 1 d .
H19A H 0.4519 -0.5866 0.3898 0.050 Uiso 1 1 calc R
C20 C 0.46239(12) -0.6556(3) 0.47783(13) 0.0490(7) Uani 1 1 d .
H20A H 0.4824 -0.7283 0.4754 0.059 Uiso 1 1 calc R
C21 C 0.04889(10) -0.1322(2) -0.03231(12) 0.0375(6) Uani 1 1 d .
H21A H 0.0360 -0.1891 -0.0669 0.045 Uiso 1 1 calc R
C22 C 0.09602(9) 0.0532(2) 0.01261(10) 0.0276(5) Uani 1 1 d .
H22A H 0.1160 0.1251 0.0090 0.033 Uiso 1 1 calc R
C23 C 0.08885(9) 0.2424(2) -0.14904(12) 0.0314(5) Uani 1 1 d .
C24 C 0.07951(8) 0.3690(2) -0.18626(10) 0.0251(5) Uani 1 1 d .
C25 C 0.05906(8) 0.3720(2) -0.25250(10) 0.0252(5) Uani 1 1 d .
H25A H 0.0513 0.2928 -0.2753 0.030 Uiso 1 1 calc R
C26 C 0.05023(8) 0.4934(2) -0.28437(10) 0.0230(5) Uani 1 1 d .
C27 C 0.02818(9) 0.5008(2) -0.35479(11) 0.0278(5) Uani 1 1 d .
C28 C 0.06146(8) 0.6115(2) -0.25026(10) 0.0233(5) Uani 1 1 d .
H28A H 0.0551 0.6926 -0.2716 0.028 Uiso 1 1 calc R
C29 C 0.08227(8) 0.6088(2) -0.18427(10) 0.0227(5) Uani 1 1 d .
C30 C 0.09645(8) 0.7332(2) -0.14591(10) 0.0254(5) Uani 1 1 d .
C31 C 0.09111(9) 0.4878(2) -0.15327(11) 0.0247(5) Uani 1 1 d .
H31A H 0.1052 0.4860 -0.1091 0.030 Uiso 1 1 calc R

loop_
_atom_site_aniso_label
_atom_site_aniso_U_11
_atom_site_aniso_U_22
_atom_site_aniso_U_33
_atom_site_aniso_U_23
_atom_site_aniso_U_13
_atom_site_aniso_U_12
Zn1 0.02952(16) 0.02063(16) 0.01719(15) -0.00058(9) 0.00478(11) -0.00101(10)
O1 0.0725(13) 0.0377(10) 0.0298(10) 0.0123(8) 0.0099(9) 0.0084(9)
N1 0.0280(10) 0.0302(11) 0.0230(10) 0.0034(8) 0.0046(8) 0.0012(8)
C1 0.0360(14) 0.0664(19) 0.0339(14) 0.0218(13) 0.0098(12) -0.0023(13)
O1W 0.0560(12) 0.0603(13) 0.0307(10) 0.0019(9) 0.0016(9) 0.0015(10)
O2 0.0528(11) 0.0210(9) 0.0370(10) 0.0051(7) 0.0014(8) -0.0005(8)
N2 0.0325(10) 0.0262(10) 0.0241(10) -0.0025(8) 0.0110(8) -0.0038(8)
C2 0.0353(16) 0.126(3) 0.057(2) 0.046(2) 0.0128(14) -0.0151(18)
O2W 0.196(4) 0.0813(18) 0.0681(18) 0.0130(14) 0.090(2) 0.033(2)
O3 0.0541(11) 0.0302(9) 0.0263(9) -0.0074(7) 0.0064(8) -0.0005(8)
C3 0.0249(14) 0.120(3) 0.0480(18) 0.027(2) 0.0023(13) -0.0097(17)
O4 0.0641(12) 0.0347(10) 0.0224(9) 0.0045(7) 0.0067(8) 0.0001(9)
C4 0.0299(13) 0.0511(16) 0.0270(13) 0.0067(11) 0.0060(11) 0.0073(11)
O5 0.0482(10) 0.0192(8) 0.0242(8) -0.0025(6) 0.0033(7) 0.0007(7)
N5 0.0282(11) 0.0598(15) 0.0241(10) 0.0094(10) 0.0020(8) 0.0111(10)
C5 0.0295(12) 0.0323(12) 0.0238(12) 0.0032(10) 0.0059(10) -0.0013(10)
O6 0.0377(9) 0.0331(9) 0.0263(9) -0.0069(7) 0.0000(7) 0.0002(7)
N6 0.0405(12) 0.0376(12) 0.0209(9) 0.0043(8) 0.0136(9) 0.0087(9)
C6 0.0347(15) 0.069(2) 0.0290(14) 0.0100(13) 0.0049(11) 0.0117(14)
C7 0.0268(12) 0.0601(18) 0.0254(13) 0.0097(12) 0.0060(10) 0.0072(12)
C8 0.0288(13) 0.0469(15) 0.0302(13) 0.0115(11) 0.0111(11) 0.0082(11)
C9 0.0486(16) 0.0553(19) 0.0434(16) 0.0200(14) 0.0148(13) 0.0170(14)
C10 0.0623(19) 0.0419(17) 0.067(2) 0.0118(15) 0.0261(17) 0.0158(15)
C11 0.0581(18) 0.0439(17) 0.0507(17) -0.0031(13) 0.0194(15) 0.0062(14)
C12 0.0384(14) 0.0456(16) 0.0334(14) 0.0022(12) 0.0100(12) 0.0067(12)
O13 0.0489(13) 0.151(3) 0.0355(12) 0.0171(13) 0.0109(10) 0.0485(15)
C13 0.0246(12) 0.0417(14) 0.0267(12) 0.0039(10) 0.0098(10) 0.0035(10)
O14 0.0480(10) 0.0482(11) 0.0268(9) 0.0084(8) 0.0161(8) 0.0176(8)
C14 0.0274(12) 0.0412(14) 0.0240(12) 0.0073(10) 0.0090(10) 0.0018(10)
C15 0.0420(14) 0.0405(15) 0.0309(13) 0.0022(11) 0.0067(11) -0.0001(12)
C16 0.0413(15) 0.0535(17) 0.0256(13) -0.0016(12) 0.0043(11) -0.0015(12)
C17 0.0275(12) 0.0377(14) 0.0246(12) 0.0044(10) 0.0096(10) 0.0014(10)
C18 0.0295(12) 0.0306(12) 0.0241(12) 0.0023(9) 0.0087(10) 0.0013(10)
C19 0.0551(17) 0.0455(16) 0.0307(14) 0.0010(12) 0.0222(12) 0.0151(13)
C20 0.0658(19) 0.0450(16) 0.0427(16) 0.0059(12) 0.0269(14) 0.0289(14)
C21 0.0447(15) 0.0337(14) 0.0357(14) -0.0086(11) 0.0153(12) -0.0143(11)
C22 0.0330(12) 0.0267(12) 0.0244(12) -0.0027(9) 0.0111(10) -0.0062(10)
C23 0.0292(12) 0.0252(13) 0.0365(14) 0.0062(10) 0.0064(10) 0.0017(10)
C24 0.0245(11) 0.0225(11) 0.0270(12) 0.0036(9) 0.0068(9) 0.0009(9)
C25 0.0278(11) 0.0206(11) 0.0259(11) -0.0030(9) 0.0070(9) 0.0002(9)
C26 0.0235(11) 0.0248(12) 0.0209(11) -0.0002(8) 0.0074(9) 0.0006(9)
C27 0.0313(12) 0.0290(13) 0.0230(12) -0.0023(9) 0.0089(10) 0.0024(9)
C28 0.0263(11) 0.0199(11) 0.0238(11) 0.0021(9) 0.0084(9) 0.0005(9)
C29 0.0233(11) 0.0222(11) 0.0229(11) -0.0009(9) 0.0080(9) -0.0005(8)
C30 0.0291(12) 0.0240(12) 0.0236(12) -0.0020(9) 0.0093(10) -0.0021(9)
C31 0.0255(11) 0.0261(12) 0.0204(11) 0.0012(9) 0.0047(9) -0.0001(9)

loop_
_atom_type_symbol
_atom_type_description
_atom_type_scat_dispersion_real
_atom_type_scat_dispersion_imag
_atom_type_scat_source
C C 0.0033 0.0016 'International Tables Vol C Tables 4.2.6.8 and 6.1.1.4'
H H 0.0000 0.0000 'International Tables Vol C Tables 4.2.6.8 and 6.1.1.4'
N N 0.0061 0.0033 'International Tables Vol C Tables 4.2.6.8 and 6.1.1.4'
O O 0.0106 0.0060 'International Tables Vol C Tables 4.2.6.8 and 6.1.1.4'
Zn Zn 0.2839 1.4301 'International Tables Vol C Tables 4.2.6.8 and 6.1.1.4'

loop_
_geom_angle_atom_site_label_1
_geom_angle_atom_site_label_2
_geom_angle_atom_site_label_3
_geom_angle
_geom_angle_site_symmetry_1
_geom_angle_site_symmetry_3
O5 Zn1 O2 96.71(7) 1_545 .
O5 Zn1 N2 106.53(7) 1_545 .
O2 Zn1 N2 127.98(8) . .
O5 Zn1 N1 116.67(7) 1_545 .
O2 Zn1 N1 105.34(7) . .
N2 Zn1 N1 104.45(8) . .
C5 N1 C1 118.7(2) . .
C5 N1 Zn1 119.48(16) . .
C1 N1 Zn1 121.46(16) . .
N1 C1 C2 121.9(2) . .
N1 C1 H1A 119.0 . .
C2 C1 H1A 119.0 . .
H1WA O1W H1WB 107.7 . .
C23 O2 Zn1 104.83(14) . .
C21 N2 C22 119.3(2) . .
C21 N2 Zn1 121.55(16) . .
C22 N2 Zn1 118.87(15) . .
C1 C2 C3 119.3(3) . .
C1 C2 H2A 120.3 . .
C3 C2 H2A 120.3 . .
H2WA O2W H2WB 107.7 . .
C4 C3 C2 119.2(3) . .
C4 C3 H3A 120.4 . .
C2 C3 H3A 120.4 . .
C3 C4 C5 118.3(2) . .
C3 C4 N5 121.5(2) . .
C5 C4 N5 120.2(2) . .
C30 O5 Zn1 110.80(13) . 1_565
C6 N5 C4 122.4(2) . .
C6 N5 H5B 118.8 . .
C4 N5 H5B 118.8 . .
N1 C5 C4 122.4(2) . .
N1 C5 H5A 118.8 . .
C4 C5 H5A 118.8 . .
C17 N6 C18 126.53(19) . .
C17 N6 H6A 116.7 . .
C18 N6 H6A 116.7 . .
O13 C6 N5 123.2(2) . .
O13 C6 C7 121.4(2) . .
N5 C6 C7 115.4(2) . .
C16 C7 C8 120.5(2) . .
C16 C7 C6 120.4(3) . .
C8 C7 C6 118.9(2) . .
C9 C8 C7 121.9(2) . .
C9 C8 C13 118.7(2) . .
C7 C8 C13 119.4(2) . .
C10 C9 C8 121.7(3) . .
C10 C9 H9A 119.2 . .
C8 C9 H9A 119.2 . .
C9 C10 C11 120.2(3) . .
C9 C10 H10A 119.9 . .
C11 C10 H10A 119.9 . .
C12 C11 C10 120.2(3) . .
C12 C11 H11A 119.9 . .
C10 C11 H11A 119.9 . .
C11 C12 C13 121.5(3) . .
C11 C12 H12A 119.3 . .
C13 C12 H12A 119.3 . .
C12 C13 C8 117.8(2) . .
C12 C13 C14 123.9(2) . .
C8 C13 C14 118.3(2) . .
C15 C14 C13 119.7(2) . .
C15 C14 C17 119.4(2) . .
C13 C14 C17 120.8(2) . .
C14 C15 C16 121.6(3) . .
C14 C15 H15A 119.2 . .
C16 C15 H15A 119.2 . .
C7 C16 C15 120.4(3) . .
C7 C16 H16A 119.8 . .
C15 C16 H16A 119.8 . .
O14 C17 N6 122.3(2) . .
O14 C17 C14 121.5(2) . .
N6 C17 C14 116.1(2) . .
C19 C18 C22 117.7(2) . 4_545
C19 C18 N6 118.4(2) . .
C22 C18 N6 123.9(2) 4_545 .
C20 C19 C18 119.4(2) . .
C20 C19 H19A 120.3 . .
C18 C19 H19A 120.3 . .
C21 C20 C19 119.9(2) 4_545 .
C21 C20 H20A 120.0 4_545 .
C19 C20 H20A 120.0 . .
N2 C21 C20 121.4(2) . 4
N2 C21 H21A 119.3 . .
C20 C21 H21A 119.3 4 .
N2 C22 C18 122.3(2) . 4
N2 C22 H22A 118.8 . .
C18 C22 H22A 118.8 4 .
O1 C23 O2 122.1(2) . .
O1 C23 C24 119.8(2) . .
O2 C23 C24 118.1(2) . .
C31 C24 C25 119.1(2) . .
C31 C24 C23 118.19(19) . .
C25 C24 C23 122.7(2) . .
C26 C25 C24 120.0(2) . .
C26 C25 H25A 120.0 . .
C24 C25 H25A 120.0 . .
C28 C26 C25 120.0(2) . .
C28 C26 C27 118.33(18) . .
C25 C26 C27 121.67(19) . .
O4 C27 O3 123.2(2) . .
O4 C27 C26 122.6(2) . .
O3 C27 C26 114.22(19) . .
C26 C28 C29 120.13(19) . .
C26 C28 H28A 119.9 . .
C29 C28 H28A 119.9 . .
C31 C29 C28 119.30(19) . .
C31 C29 C30 118.79(19) . .
C28 C29 C30 121.90(19) . .
O6 C30 O5 123.1(2) . .
O6 C30 C29 119.11(19) . .
O5 C30 C29 117.83(18) . .
C29 C31 C24 121.5(2) . .
C29 C31 H31A 119.3 . .
C24 C31 H31A 119.3 . .

loop_
_geom_bond_atom_site_label_1
_geom_bond_atom_site_label_2
_geom_bond_distance
_geom_bond_site_symmetry_2
Zn1 O5 1.9782(15) 1_545
Zn1 O2 1.9785(16) .
Zn1 N2 2.0222(19) .
Zn1 N1 2.046(2) .
O1 C23 1.239(3) .
N1 C5 1.330(3) .
N1 C1 1.333(3) .
C1 C2 1.366(4) .
C1 H1A 0.9300 .
O1W H1WA 0.8501 .
O1W H1WB 0.8500 .
O2 C23 1.270(3) .
N2 C21 1.335(3) .
N2 C22 1.338(3) .
C2 C3 1.376(4) .
C2 H2A 0.9300 .
O2W H2WA 0.8500 .
O2W H2WB 0.8501 .
O3 C27 1.315(3) .
C3 C4 1.366(4) .
C3 H3A 0.9300 .
O4 C27 1.218(3) .
C4 C5 1.383(3) .
C4 N5 1.415(3) .
O5 C30 1.272(3) .
O5 Zn1 1.9783(15) 1_565
N5 C6 1.350(3) .
N5 H5B 0.8600 .
C5 H5A 0.9300 .
O6 C30 1.244(3) .
N6 C17 1.354(3) .
N6 C18 1.406(3) .
N6 H6A 0.8600 .
C6 O13 1.214(3) .
C6 C7 1.506(3) .
C7 C16 1.359(4) .
C7 C8 1.425(4) .
C8 C9 1.416(4) .
C8 C13 1.426(3) .
C9 C10 1.344(4) .
C9 H9A 0.9300 .
C10 C11 1.407(4) .
C10 H10A 0.9300 .
C11 C12 1.358(4) .
C11 H11A 0.9300 .
C12 C13 1.419(4) .
C12 H12A 0.9300 .
C13 C14 1.439(3) .
O14 C17 1.226(3) .
C14 C15 1.368(3) .
C14 C17 1.501(3) .
C15 C16 1.402(3) .
C15 H15A 0.9300 .
C16 H16A 0.9300 .
C18 C19 1.386(3) .
C18 C22 1.387(3) 4_545
C19 C20 1.370(4) .
C19 H19A 0.9300 .
C20 C21 1.369(4) 4_545
C20 H20A 0.9300 .
C21 C20 1.369(4) 4
C21 H21A 0.9300 .
C22 C18 1.386(3) 4
C22 H22A 0.9300 .
C23 C24 1.493(3) .
C24 C31 1.382(3) .
C24 C25 1.395(3) .
C25 C26 1.390(3) .
C25 H25A 0.9300 .
C26 C28 1.387(3) .
C26 C27 1.485(3) .
C28 C29 1.391(3) .
C28 H28A 0.9300 .
C29 C31 1.379(3) .
C29 C30 1.491(3) .
C31 H31A 0.9300 .

loop_
_geom_torsion_atom_site_label_1
_geom_torsion_atom_site_label_2
_geom_torsion_atom_site_label_3
_geom_torsion_atom_site_label_4
_geom_torsion
_geom_torsion_site_symmetry_1
_geom_torsion_site_symmetry_4
O5 Zn1 N1 C5 -91.09(18) 1_545 .
O2 Zn1 N1 C5 163.04(17) . .
N2 Zn1 N1 C5 26.19(19) . .
O5 Zn1 N1 C1 95.8(2) 1_545 .
O2 Zn1 N1 C1 -10.1(2) . .
N2 Zn1 N1 C1 -146.9(2) . .
C5 N1 C1 C2 0.7(4) . .
Zn1 N1 C1 C2 173.9(3) . .
O5 Zn1 O2 C23 170.02(16) 1_545 .
N2 Zn1 O2 C23 52.93(19) . .
N1 Zn1 O2 C23 -69.92(17) . .
O5 Zn1 N2 C21 -1.0(2) 1_545 .
O2 Zn1 N2 C21 111.75(19) . .
N1 Zn1 N2 C21 -125.04(19) . .
O5 Zn1 N2 C22 172.78(17) 1_545 .
O2 Zn1 N2 C22 -74.5(2) . .
N1 Zn1 N2 C22 48.73(19) . .
N1 C1 C2 C3 -2.8(6) . .
C1 C2 C3 C4 2.0(6) . .
C2 C3 C4 C5 0.7(5) . .
C2 C3 C4 N5 -177.6(3) . .
C3 C4 N5 C6 128.4(4) . .
C5 C4 N5 C6 -49.9(4) . .
C1 N1 C5 C4 2.2(4) . .
Zn1 N1 C5 C4 -171.12(19) . .
C3 C4 C5 N1 -2.9(4) . .
N5 C4 C5 N1 175.4(2) . .
C4 N5 C6 O13 7.9(5) . .
C4 N5 C6 C7 -172.4(2) . .
O13 C6 C7 C16 114.2(4) . .
N5 C6 C7 C16 -65.5(4) . .
O13 C6 C7 C8 -61.7(4) . .
N5 C6 C7 C8 118.6(3) . .
C16 C7 C8 C9 177.3(3) . .
C6 C7 C8 C9 -6.8(4) . .
C16 C7 C8 C13 -1.2(4) . .
C6 C7 C8 C13 174.8(2) . .
C7 C8 C9 C10 -178.4(3) . .
C13 C8 C9 C10 0.0(4) . .
C8 C9 C10 C11 0.1(5) . .
C9 C10 C11 C12 -0.3(5) . .
C10 C11 C12 C13 0.4(4) . .
C11 C12 C13 C8 -0.3(4) . .
C11 C12 C13 C14 178.7(3) . .
C9 C8 C13 C12 0.1(3) . .
C7 C8 C13 C12 178.5(2) . .
C9 C8 C13 C14 -179.0(2) . .
C7 C8 C13 C14 -0.5(3) . .
C12 C13 C14 C15 -177.3(2) . .
C8 C13 C14 C15 1.7(3) . .
C12 C13 C14 C17 7.1(4) . .
C8 C13 C14 C17 -173.9(2) . .
C13 C14 C15 C16 -1.3(4) . .
C17 C14 C15 C16 174.4(2) . .
C8 C7 C16 C15 1.7(4) . .
C6 C7 C16 C15 -174.2(2) . .
C14 C15 C16 C7 -0.4(4) . .
C18 N6 C17 O14 9.7(4) . .
C18 N6 C17 C14 -168.8(2) . .
C15 C14 C17 O14 -143.7(3) . .
C13 C14 C17 O14 31.9(3) . .
C15 C14 C17 N6 34.8(3) . .
C13 C14 C17 N6 -149.6(2) . .
C17 N6 C18 C19 -178.1(2) . .
C17 N6 C18 C22 2.6(4) . 4_545
C22 C18 C19 C20 0.3(4) 4_545 .
N6 C18 C19 C20 -179.0(3) . .
C18 C19 C20 C21 -0.5(5) . 4_545
C22 N2 C21 C20 -0.8(4) . 4
Zn1 N2 C21 C20 172.9(2) . 4
C21 N2 C22 C18 0.6(4) . 4
Zn1 N2 C22 C18 -173.27(18) . 4
Zn1 O2 C23 O1 -2.1(3) . .
Zn1 O2 C23 C24 176.89(17) . .
O1 C23 C24 C31 2.9(3) . .
O2 C23 C24 C31 -176.1(2) . .
O1 C23 C24 C25 -176.2(2) . .
O2 C23 C24 C25 4.8(3) . .
C31 C24 C25 C26 -0.5(3) . .
C23 C24 C25 C26 178.6(2) . .
C24 C25 C26 C28 -0.4(3) . .
C24 C25 C26 C27 -179.6(2) . .
C28 C26 C27 O4 10.8(4) . .
C25 C26 C27 O4 -170.0(2) . .
C28 C26 C27 O3 -168.5(2) . .
C25 C26 C27 O3 10.7(3) . .
C25 C26 C28 C29 1.0(3) . .
C27 C26 C28 C29 -179.8(2) . .
C26 C28 C29 C31 -0.6(3) . .
C26 C28 C29 C30 178.0(2) . .
Zn1 O5 C30 O6 3.5(3) 1_565 .
Zn1 O5 C30 C29 -176.77(15) 1_565 .
C31 C29 C30 O6 22.7(3) . .
C28 C29 C30 O6 -156.0(2) . .
C31 C29 C30 O5 -157.1(2) . .
C28 C29 C30 O5 24.2(3) . .
C28 C29 C31 C24 -0.3(3) . .
C30 C29 C31 C24 -179.0(2) . .
C25 C24 C31 C29 0.9(3) . .
C23 C24 C31 C29 -178.3(2) . .
